data_1548701
loop_
_publ_author_name
'Chan, Tek Long'
'Xie, Zuowei'

_publ_section_title
;
 Synthesis, structure and aromaticity of carborane-fused carbo- and
 heterocycles.
;
_journal_issue 8
_journal_name_full 'Chemical science'
_journal_page_first 2284
_journal_page_last 2289
_journal_paper_doi 10.1039/c7sc04722c
_journal_volume 9
_journal_year 2018
_chemical_formula_sum 'C36 H67 B10 Li O10'
_chemical_formula_weight 774.93
_space_group_crystal_system triclinic
_space_group_IT_number 2
_space_group_name_Hall '-P 1'
_space_group_name_H-M_alt 'P -1'
_symmetry_space_group_name_Hall '-P 1'
_symmetry_space_group_name_H-M 'P -1'
_atom_sites_solution_hydrogens geom
_audit_creation_method SHELXL-2014/6
_audit_update_record
;
2017-10-31 deposited with the CCDC.
2018-01-16 downloaded from the CCDC.
;
_cell_angle_alpha 87.270(6)
_cell_angle_beta 75.356(6)
_cell_angle_gamma 88.638(6)
_cell_formula_units_Z 2
_cell_length_a 11.9668(12)
_cell_length_b 12.4954(12)
_cell_length_c 14.9348(15)
_cell_measurement_reflns_used 101
_cell_measurement_temperature 173(2)
_cell_measurement_theta_max 15
_cell_measurement_theta_min 15
_cell_volume 2158.0(4)
_computing_cell_refinement 'BRUKER KAPPA APEXII DUO DIFFRACTOMETER'
_computing_data_collection 'BRUKER KAPPA APEXII DUO DIFFRACTOMETER'
_computing_data_reduction 'BRUKER KAPPA APEXII DUO DIFFRACTOMETER'
_computing_molecular_graphics 'BRUKER SHELXTL'
_computing_publication_material 'BRUKER SHELXTL'
_computing_structure_refinement 'SHELXL-2014/6 (Sheldrick, 2014)'
_diffrn_ambient_temperature 173(2)
_diffrn_measured_fraction_theta_full 0.973
_diffrn_measured_fraction_theta_max 0.973
_diffrn_measurement_device_type 'BRUKER KAPPA APEXII DUO DIFFRACTOMETER'
_diffrn_measurement_method 'PHI & OMEGA SCAN'
_diffrn_radiation_type MoK\a
_diffrn_radiation_wavelength 0.71073
_diffrn_reflns_av_R_equivalents 0.0893
_diffrn_reflns_av_unetI/netI 0.0978
_diffrn_reflns_Laue_measured_fraction_full 0.973
_diffrn_reflns_Laue_measured_fraction_max 0.973
_diffrn_reflns_limit_h_max 11
_diffrn_reflns_limit_h_min -14
_diffrn_reflns_limit_k_max 14
_diffrn_reflns_limit_k_min -14
_diffrn_reflns_limit_l_max 17
_diffrn_reflns_limit_l_min -17
_diffrn_reflns_number 46157
_diffrn_reflns_point_group_measured_fraction_full 0.973
_diffrn_reflns_point_group_measured_fraction_max 0.973
_diffrn_reflns_theta_full 25.242
_diffrn_reflns_theta_max 25.249
_diffrn_reflns_theta_min 1.632
_exptl_absorpt_coefficient_mu 0.079
_exptl_absorpt_correction_T_max 0.7456
_exptl_absorpt_correction_T_min 0.6412
_exptl_absorpt_correction_type multi-scan
_exptl_crystal_colour colourless
_exptl_crystal_density_diffrn 1.193
_exptl_crystal_description block
_exptl_crystal_F_000 832
_exptl_crystal_size_max 0.400
_exptl_crystal_size_mid 0.300
_exptl_crystal_size_min 0.200
_refine_diff_density_max 0.677
_refine_diff_density_min -0.464
_refine_diff_density_rms 0.077
_refine_ls_extinction_method none
_refine_ls_goodness_of_fit_ref 1.055
_refine_ls_hydrogen_treatment constr
_refine_ls_matrix_type full
_refine_ls_number_parameters 514
_refine_ls_number_reflns 7589
_refine_ls_number_restraints 10
_refine_ls_restrained_S_all 1.067
_refine_ls_R_factor_all 0.1902
_refine_ls_R_factor_gt 0.1105
_refine_ls_shift/su_max 0.000
_refine_ls_shift/su_mean 0.000
_refine_ls_structure_factor_coef Fsqd
_refine_ls_weighting_details 'w=1/[\s^2^(Fo^2^)+(0.1343P)^2^+5.7855P] where P=(Fo^2^+2Fc^2^)/3'
_refine_ls_weighting_scheme calc
_refine_ls_wR_factor_gt 0.2813
_refine_ls_wR_factor_ref 0.3299
_reflns_Friedel_coverage 0.000
_reflns_number_gt 4001
_reflns_number_total 7589
_reflns_threshold_expression 'I > 2\s(I)'
_cod_data_source_file c7sc04722c2.cif
_cod_data_source_block 4
_cod_depositor_comments 'Adding full bibliography for 1548696--1548701.cif.'
_cod_database_code 1548701
_shelx_space_group_comment
;
The symmetry employed for this shelxl refinement is uniquely defined
by the following loop, which should always be used as a source of
symmetry information in preference to the above space-group names.
They are only intended as comments.
;
_shelx_estimated_absorpt_t_min 0.969
_shelx_estimated_absorpt_t_max 0.984
_shelxl_version_number 2014/6

loop_
_space_group_symop_operation_xyz
'x, y, z'
'-x, -y, -z'

loop_
_atom_site_label
_atom_site_type_symbol
_atom_site_fract_x
_atom_site_fract_y
_atom_site_fract_z
_atom_site_U_iso_or_equiv
_atom_site_adp_type
_atom_site_occupancy
_atom_site_site_symmetry_order
_atom_site_calc_flag
_atom_site_refinement_flags_posn
_atom_site_refinement_flags_adp
Li1 Li 0.1677(6) 0.1391(6) 0.2440(5) 0.0256(17) Uani 1 1 d . .
C1 C 0.6025(4) 0.6782(4) 0.3501(3) 0.0291(11) Uani 1 1 d . .
C2 C 0.6582(4) 0.7610(4) 0.2616(3) 0.0259(11) Uani 1 1 d . .
C3 C 0.6217(4) 0.8685(4) 0.2984(3) 0.0257(11) Uani 1 1 d . .
C4 C 0.5561(4) 0.8512(4) 0.3901(3) 0.0270(11) Uani 1 1 d . .
H4A H 0.5240 0.9093 0.4274 0.032 Uiso 1 1 calc R U
C5 C 0.5404(4) 0.7477(4) 0.4234(3) 0.0295(11) Uani 1 1 d . .
C11 C 0.4695(5) 0.7042(5) 0.5138(4) 0.0459(15) Uani 1 1 d . .
H11A H 0.4767 0.6259 0.5164 0.069 Uiso 1 1 calc R U
H11B H 0.4966 0.7332 0.5643 0.069 Uiso 1 1 calc R U
H11C H 0.3884 0.7248 0.5204 0.069 Uiso 1 1 calc R U
C12 C 0.6545(4) 0.9683(4) 0.2490(3) 0.0237(11) Uani 1 1 d . .
C13 C 0.7054(4) 0.9788(4) 0.1533(3) 0.0273(11) Uani 1 1 d . .
H13A H 0.7204 0.9160 0.1186 0.033 Uiso 1 1 calc R U
C14 C 0.7343(4) 1.0767(4) 0.1078(4) 0.0338(12) Uani 1 1 d . .
H14A H 0.7689 1.0797 0.0431 0.041 Uiso 1 1 calc R U
C15 C 0.7138(4) 1.1711(4) 0.1551(4) 0.0325(12) Uani 1 1 d . .
H15A H 0.7338 1.2386 0.1238 0.039 Uiso 1 1 calc R U
C16 C 0.6630(4) 1.1637(4) 0.2496(4) 0.0302(12) Uani 1 1 d . .
H16A H 0.6469 1.2273 0.2831 0.036 Uiso 1 1 calc R U
C17 C 0.6352(4) 1.0657(4) 0.2960(4) 0.0278(11) Uani 1 1 d . .
H17A H 0.6024 1.0636 0.3610 0.033 Uiso 1 1 calc R U
C21 C 0.3685(7) 0.3073(7) 0.2377(8) 0.108(4) Uani 1 1 d . .
H21A H 0.4264 0.2618 0.2590 0.129 Uiso 1 1 calc R U
H21B H 0.3861 0.3831 0.2439 0.129 Uiso 1 1 calc R U
C22 C 0.3752(7) 0.2888(6) 0.1439(6) 0.078(2) Uani 1 1 d . .
H22A H 0.4563 0.2980 0.1078 0.094 Uiso 1 1 calc R U
H22B H 0.3278 0.3440 0.1203 0.094 Uiso 1 1 calc R U
C23 C 0.4261(6) 0.1055(7) 0.1161(6) 0.080(2) Uani 1 1 d . .
H23A H 0.4754 0.1178 0.1587 0.096 Uiso 1 1 calc R U
H23B H 0.4750 0.1102 0.0519 0.096 Uiso 1 1 calc R U
C24 C 0.3765(6) 0.0024(6) 0.1356(6) 0.074(2) Uani 1 1 d . .
H24A H 0.4388 -0.0510 0.1359 0.089 Uiso 1 1 calc R U
H24B H 0.3408 -0.0146 0.0850 0.089 Uiso 1 1 calc R U
C25 C 0.3356(7) -0.0409(6) 0.2972(5) 0.073(2) Uani 1 1 d . .
H25A H 0.4086 -0.0028 0.2924 0.088 Uiso 1 1 calc R U
H25B H 0.3530 -0.1188 0.2951 0.088 Uiso 1 1 calc R U
C26 C 0.2566(6) -0.0188(6) 0.3813(5) 0.074(2) Uani 1 1 d . .
H26A H 0.2948 -0.0342 0.4322 0.089 Uiso 1 1 calc R U
H26B H 0.1910 -0.0684 0.3907 0.089 Uiso 1 1 calc R U
C27 C 0.2802(8) 0.1610(8) 0.4170(6) 0.087(3) Uani 1 1 d . .
H27A H 0.3625 0.1444 0.3888 0.104 Uiso 1 1 calc R U
H27B H 0.2671 0.1544 0.4852 0.104 Uiso 1 1 calc R U
C28 C 0.2542(8) 0.2662(7) 0.3903(6) 0.089(3) Uani 1 1 d . .
H28A H 0.3095 0.3153 0.4060 0.107 Uiso 1 1 calc R U
H28B H 0.1760 0.2857 0.4273 0.107 Uiso 1 1 calc R U
C29 C 0.0922(8) 0.2349(7) 0.0723(6) 0.087(3) Uani 1 1 d . .
H29A H 0.0359 0.2795 0.0482 0.104 Uiso 1 1 calc R U
H29B H 0.1692 0.2469 0.0295 0.104 Uiso 1 1 calc R U
C30 C 0.0641(8) 0.1275(7) 0.0698(5) 0.084(3) Uani 1 1 d . .
H30A H 0.0880 0.1054 0.0048 0.100 Uiso 1 1 calc R U
H30B H -0.0208 0.1203 0.0912 0.100 Uiso 1 1 calc R U
C31 C 0.0514(6) -0.0358(6) 0.1564(6) 0.077(2) Uani 1 1 d . .
H31A H 0.1061 -0.0960 0.1586 0.092 Uiso 1 1 calc R U
H31B H 0.0079 -0.0525 0.1106 0.092 Uiso 1 1 calc R U
C32 C -0.0283(9) -0.0304(8) 0.2455(6) 0.111(4) Uani 1 1 d . .
H32A H -0.0951 0.0156 0.2403 0.133 Uiso 1 1 calc R U
H32B H -0.0573 -0.1030 0.2673 0.133 Uiso 1 1 calc R U
C33 C -0.0615(6) 0.0566(7) 0.3869(6) 0.089(3) Uani 1 1 d . .
H33A H -0.1313 0.0116 0.4013 0.106 Uiso 1 1 calc R U
H33B H -0.0289 0.0514 0.4416 0.106 Uiso 1 1 calc R U
C34 C -0.0960(7) 0.1632(7) 0.3750(6) 0.088(3) Uani 1 1 d . .
H34A H -0.1428 0.1683 0.3289 0.105 Uiso 1 1 calc R U
H34B H -0.1439 0.1890 0.4344 0.105 Uiso 1 1 calc R U
C35 C -0.0224(8) 0.3263(7) 0.2988(6) 0.091(3) Uani 1 1 d . .
H35A H -0.1026 0.3495 0.3278 0.110 Uiso 1 1 calc R U
H35B H 0.0298 0.3815 0.3102 0.110 Uiso 1 1 calc R U
C36 C -0.0092(7) 0.3226(6) 0.2043(6) 0.082(3) Uani 1 1 d . .
H36A H -0.0106 0.3965 0.1776 0.099 Uiso 1 1 calc R U
H36B H -0.0750 0.2838 0.1927 0.099 Uiso 1 1 calc R U
C37 C 0.1271(7) 0.6369(7) 0.0681(7) 0.104(3) Uani 1 1 d D .
H37A H 0.1262 0.6265 0.0030 0.125 Uiso 1 1 calc R U
H37B H 0.0466 0.6362 0.1067 0.125 Uiso 1 1 calc R U
C38 C 0.1970(7) 0.5523(6) 0.1011(6) 0.089(3) Uani 1 1 d D .
H38A H 0.1921 0.4835 0.0721 0.107 Uiso 1 1 calc R U
H38B H 0.1728 0.5414 0.1693 0.107 Uiso 1 1 calc R U
C39 C 0.3169(6) 0.5981(6) 0.0696(8) 0.108(3) Uani 1 1 d D .
H39A H 0.3678 0.5672 0.1074 0.130 Uiso 1 1 calc R U
H39B H 0.3520 0.5848 0.0036 0.130 Uiso 1 1 calc R U
C40 C 0.2961(8) 0.7162(6) 0.0845(7) 0.105(3) Uani 1 1 d D .
H40A H 0.3027 0.7341 0.1468 0.126 Uiso 1 1 calc R U
H40B H 0.3520 0.7594 0.0373 0.126 Uiso 1 1 calc R U
O9 O 0.7824(10) 0.3964(12) 0.6101(12) 0.287(9) Uani 1 1 d D .
C41 C 0.8136(9) 0.2866(10) 0.6234(12) 0.160(5) Uani 1 1 d D .
H41A H 0.7934 0.2423 0.5766 0.192 Uiso 1 1 calc R U
H41B H 0.7726 0.2585 0.6859 0.192 Uiso 1 1 calc R U
C42 C 0.9403(8) 0.2844(8) 0.6128(10) 0.133(4) Uani 1 1 d D .
H42A H 0.9581 0.2756 0.6740 0.159 Uiso 1 1 calc R U
H42B H 0.9771 0.2247 0.5741 0.159 Uiso 1 1 calc R U
C43 C 0.9812(9) 0.3887(10) 0.5673(11) 0.185(7) Uani 1 1 d D .
H43A H 0.9943 0.3877 0.4992 0.222 Uiso 1 1 calc R U
H43B H 1.0529 0.4108 0.5827 0.222 Uiso 1 1 calc R U
C44 C 0.8800(11) 0.4599(10) 0.6101(15) 0.231(10) Uani 1 1 d D .
H44A H 0.8809 0.4773 0.6738 0.277 Uiso 1 1 calc R U
H44B H 0.8802 0.5273 0.5724 0.277 Uiso 1 1 calc R U
O10 O 0.1810(6) 0.7351(5) 0.0757(5) 0.110(2) Uani 1 1 d D .
B3 B 0.7531(5) 0.6963(5) 0.3196(5) 0.0350(14) Uani 1 1 d . .
H3 H 0.8030 0.7374 0.3619 0.042 Uiso 1 1 calc R U
B4 B 0.6927(5) 0.5698(5) 0.3547(5) 0.0433(17) Uani 1 1 d . .
H4 H 0.7015 0.5285 0.4208 0.052 Uiso 1 1 calc R U
B5 B 0.5643(5) 0.5582(5) 0.3147(5) 0.0406(16) Uani 1 1 d . .
H5 H 0.4897 0.5089 0.3545 0.049 Uiso 1 1 calc R U
B6 B 0.5424(5) 0.6785(5) 0.2547(4) 0.0343(14) Uani 1 1 d . .
H6 H 0.4536 0.7084 0.2541 0.041 Uiso 1 1 calc R U
B7 B 0.7887(5) 0.7125(5) 0.1989(5) 0.0349(14) Uani 1 1 d . .
H7 H 0.8612 0.7655 0.1613 0.042 Uiso 1 1 calc R U
B8 B 0.8114(5) 0.5865(5) 0.2546(5) 0.0451(17) Uani 1 1 d . .
H8 H 0.8999 0.5537 0.2525 0.054 Uiso 1 1 calc R U
B9 B 0.6967(6) 0.5008(5) 0.2533(6) 0.0507(19) Uani 1 1 d . .
H9 H 0.7097 0.4118 0.2517 0.061 Uiso 1 1 calc R U
B10 B 0.6046(6) 0.5691(5) 0.1917(5) 0.0436(16) Uani 1 1 d . .
H10 H 0.5583 0.5249 0.1487 0.052 Uiso 1 1 calc R U
B11 B 0.6589(5) 0.7008(5) 0.1589(4) 0.0349(14) Uani 1 1 d . .
H11 H 0.6468 0.7457 0.0953 0.042 Uiso 1 1 calc R U
B12 B 0.7568(6) 0.5899(5) 0.1551(5) 0.0470(17) Uani 1 1 d . .
H12 H 0.8100 0.5608 0.0876 0.056 Uiso 1 1 calc R U
O1 O 0.2576(3) 0.2836(3) 0.2929(4) 0.0619(13) Uani 1 1 d . .
O2 O 0.3373(3) 0.1844(4) 0.1273(3) 0.0572(12) Uani 1 1 d . .
O3 O 0.2900(3) -0.0084(3) 0.2229(3) 0.0471(10) Uani 1 1 d . .
O4 O 0.2113(3) 0.0897(4) 0.3886(3) 0.0528(11) Uani 1 1 d . .
O5 O 0.0943(3) 0.2717(3) 0.1597(3) 0.0452(10) Uani 1 1 d . .
O6 O 0.1160(3) 0.0582(3) 0.1244(3) 0.0445(10) Uani 1 1 d . .
O7 O 0.0234(3) 0.0106(3) 0.3087(3) 0.0529(11) Uani 1 1 d . .
O8 O 0.0010(3) 0.2254(3) 0.3448(3) 0.0523(11) Uani 1 1 d . .

loop_
_atom_site_aniso_label
_atom_site_aniso_U_11
_atom_site_aniso_U_22
_atom_site_aniso_U_33
_atom_site_aniso_U_23
_atom_site_aniso_U_13
_atom_site_aniso_U_12
Li1 0.019(4) 0.030(4) 0.029(4) -0.002(3) -0.010(3) 0.001(3)
C1 0.029(3) 0.024(3) 0.036(3) 0.005(2) -0.010(2) -0.004(2)
C2 0.027(2) 0.022(3) 0.028(3) 0.003(2) -0.006(2) -0.0025(19)
C3 0.024(2) 0.021(3) 0.030(3) -0.001(2) -0.004(2) 0.0040(19)
C4 0.025(2) 0.027(3) 0.030(3) -0.002(2) -0.008(2) 0.0019(19)
C5 0.029(3) 0.029(3) 0.032(3) 0.002(2) -0.010(2) -0.001(2)
C11 0.054(4) 0.045(3) 0.036(3) 0.010(3) -0.008(3) -0.009(3)
C12 0.018(2) 0.022(3) 0.033(3) 0.000(2) -0.011(2) 0.0030(18)
C13 0.025(2) 0.023(3) 0.035(3) -0.002(2) -0.008(2) 0.0025(19)
C14 0.027(3) 0.036(3) 0.037(3) 0.004(2) -0.007(2) 0.000(2)
C15 0.028(3) 0.024(3) 0.046(4) 0.008(2) -0.012(2) -0.005(2)
C16 0.026(2) 0.020(3) 0.047(3) 0.000(2) -0.013(2) -0.0030(19)
C17 0.024(2) 0.027(3) 0.033(3) -0.003(2) -0.008(2) 0.000(2)
C21 0.072(6) 0.068(6) 0.170(11) -0.036(6) 0.000(6) -0.028(4)
C22 0.074(5) 0.075(5) 0.081(6) 0.024(5) -0.012(4) -0.037(4)
C23 0.052(4) 0.093(6) 0.079(6) -0.007(5) 0.014(4) 0.012(4)
C24 0.040(4) 0.072(5) 0.096(6) -0.037(4) 0.015(4) 0.008(3)
C25 0.084(5) 0.059(5) 0.084(6) 0.002(4) -0.040(5) 0.022(4)
C26 0.067(5) 0.092(6) 0.066(5) 0.014(4) -0.024(4) 0.028(4)
C27 0.095(6) 0.111(7) 0.068(5) -0.022(5) -0.041(5) -0.014(5)
C28 0.098(6) 0.090(7) 0.102(7) -0.058(5) -0.059(5) 0.017(5)
C29 0.126(7) 0.086(6) 0.068(5) 0.010(5) -0.061(5) 0.010(5)
C30 0.128(7) 0.082(6) 0.055(5) -0.025(4) -0.048(5) 0.034(5)
C31 0.049(4) 0.070(5) 0.111(7) -0.049(5) -0.008(4) -0.018(4)
C32 0.131(8) 0.119(8) 0.092(7) 0.007(6) -0.042(7) -0.083(7)
C33 0.040(4) 0.117(7) 0.084(6) 0.060(5) 0.019(4) 0.010(4)
C34 0.069(5) 0.099(7) 0.079(6) -0.034(5) 0.018(4) -0.014(5)
C35 0.110(7) 0.094(6) 0.083(6) -0.022(5) -0.052(5) 0.067(5)
C36 0.077(5) 0.059(5) 0.085(6) 0.027(4) 0.020(4) 0.030(4)
C37 0.074(6) 0.105(8) 0.119(8) 0.036(6) -0.008(5) 0.003(5)
C38 0.117(7) 0.060(5) 0.104(7) 0.003(5) -0.054(6) -0.013(5)
C39 0.069(6) 0.081(7) 0.168(10) 0.016(6) -0.025(6) 0.017(5)
C40 0.146(9) 0.086(7) 0.094(7) 0.030(5) -0.054(6) -0.067(6)
O9 0.113(8) 0.285(17) 0.44(2) 0.120(17) -0.046(11) 0.040(10)
C41 0.110(10) 0.114(10) 0.248(17) 0.005(10) -0.026(10) -0.053(8)
C42 0.096(8) 0.078(7) 0.231(14) 0.009(8) -0.055(8) 0.006(6)
C43 0.096(9) 0.193(16) 0.27(2) -0.051(14) -0.052(11) 0.033(10)
C44 0.118(11) 0.091(9) 0.42(3) -0.020(13) 0.039(15) 0.027(8)
O10 0.123(5) 0.060(4) 0.125(5) 0.002(3) 0.007(4) 0.029(4)
B3 0.028(3) 0.025(3) 0.054(4) 0.002(3) -0.015(3) 0.004(2)
B4 0.037(3) 0.023(3) 0.073(5) 0.005(3) -0.020(3) 0.001(3)
B5 0.042(4) 0.025(3) 0.056(4) 0.004(3) -0.016(3) -0.008(3)
B6 0.033(3) 0.029(3) 0.045(4) -0.002(3) -0.015(3) -0.006(2)
B7 0.026(3) 0.023(3) 0.053(4) -0.006(3) -0.005(3) 0.004(2)
B8 0.037(3) 0.022(3) 0.076(5) -0.003(3) -0.013(3) 0.005(3)
B9 0.047(4) 0.022(3) 0.081(6) -0.006(3) -0.011(4) 0.000(3)
B10 0.047(4) 0.032(4) 0.055(4) -0.014(3) -0.018(3) -0.004(3)
B11 0.038(3) 0.027(3) 0.038(4) -0.008(3) -0.006(3) -0.002(3)
B12 0.045(4) 0.031(4) 0.062(5) -0.015(3) -0.004(3) -0.001(3)
O1 0.032(2) 0.058(3) 0.099(4) -0.017(3) -0.021(2) 0.0026(19)
O2 0.037(2) 0.068(3) 0.067(3) 0.006(2) -0.014(2) 0.003(2)
O3 0.029(2) 0.055(3) 0.060(3) -0.014(2) -0.0155(19) 0.0039(17)
O4 0.035(2) 0.077(3) 0.050(3) -0.009(2) -0.0172(19) 0.009(2)
O5 0.038(2) 0.045(2) 0.056(3) -0.0016(19) -0.0165(19) 0.0035(17)
O6 0.036(2) 0.055(3) 0.047(2) -0.0108(19) -0.0171(18) 0.0040(18)
O7 0.039(2) 0.066(3) 0.058(3) -0.002(2) -0.018(2) -0.0071(19)
O8 0.037(2) 0.067(3) 0.055(3) -0.001(2) -0.0148(19) -0.002(2)

loop_
_atom_type_symbol
_atom_type_description
_atom_type_scat_dispersion_real
_atom_type_scat_dispersion_imag
_atom_type_scat_source
C C 0.0033 0.0016 'International Tables Vol C Tables 4.2.6.8 and 6.1.1.4'
H H 0.0000 0.0000 'International Tables Vol C Tables 4.2.6.8 and 6.1.1.4'
Li Li -0.0003 0.0001 'International Tables Vol C Tables 4.2.6.8 and 6.1.1.4'
B B 0.0013 0.0007 'International Tables Vol C Tables 4.2.6.8 and 6.1.1.4'
O O 0.0106 0.0060 'International Tables Vol C Tables 4.2.6.8 and 6.1.1.4'

loop_
_geom_angle_atom_site_label_1
_geom_angle_atom_site_label_2
_geom_angle_atom_site_label_3
_geom_angle
O3 Li1 O6 78.4(3)
O3 Li1 O5 140.8(4)
O6 Li1 O5 72.4(2)
O3 Li1 O1 110.1(3)
O6 Li1 O1 148.1(4)
O5 Li1 O1 83.9(3)
O3 Li1 O7 83.9(3)
O6 Li1 O7 71.4(3)
O5 Li1 O7 110.0(3)
O1 Li1 O7 138.5(4)
O3 Li1 O2 71.5(3)
O6 Li1 O2 83.6(3)
O5 Li1 O2 79.7(3)
O1 Li1 O2 71.2(3)
O7 Li1 O2 148.0(4)
O3 Li1 O4 71.5(2)
O6 Li1 O4 139.0(4)
O5 Li1 O4 145.8(4)
O1 Li1 O4 70.6(3)
O7 Li1 O4 78.1(3)
O2 Li1 O4 111.5(3)
O3 Li1 O8 146.4(4)
O6 Li1 O8 110.9(3)
O5 Li1 O8 70.4(2)
O1 Li1 O8 79.5(3)
O7 Li1 O8 69.9(2)
O2 Li1 O8 139.9(4)
O4 Li1 O8 82.5(3)
C5 C1 C2 104.7(4)
C5 C1 B4 130.4(4)
C2 C1 B4 111.2(4)
C5 C1 B5 130.9(4)
C2 C1 B5 112.0(4)
B4 C1 B5 62.8(3)
C5 C1 B6 113.6(4)
C2 C1 B6 62.8(3)
B4 C1 B6 112.8(4)
B5 C1 B6 61.0(3)
C5 C1 B3 113.4(4)
C2 C1 B3 61.9(3)
B4 C1 B3 60.5(3)
B5 C1 B3 112.3(4)
B6 C1 B3 113.5(4)
C3 C2 C1 103.3(4)
C3 C2 B7 131.9(4)
C1 C2 B7 110.5(4)
C3 C2 B11 134.0(4)
C1 C2 B11 109.4(4)
B7 C2 B11 63.2(3)
C3 C2 B3 111.7(4)
C1 C2 B3 62.2(3)
B7 C2 B3 60.4(3)
B11 C2 B3 112.0(4)
C3 C2 B6 114.3(4)
C1 C2 B6 61.4(3)
B7 C2 B6 111.6(4)
B11 C2 B6 59.5(3)
B3 C2 B6 112.7(4)
C4 C3 C12 128.2(4)
C4 C3 C2 106.8(4)
C12 C3 C2 124.9(4)
C5 C4 C3 117.4(4)
C4 C5 C1 107.8(4)
C4 C5 C11 129.8(5)
C1 C5 C11 122.3(4)
C13 C12 C17 115.3(4)
C13 C12 C3 124.3(4)
C17 C12 C3 120.4(4)
C14 C13 C12 122.6(5)
C13 C14 C15 121.0(5)
C16 C15 C14 117.8(4)
C17 C16 C15 121.5(5)
C16 C17 C12 121.7(5)
O1 C21 C22 110.4(7)
C21 C22 O2 114.8(6)
O2 C23 C24 109.6(6)
C23 C24 O3 114.4(6)
O3 C25 C26 110.2(6)
C25 C26 O4 115.5(6)
O4 C27 C28 109.8(7)
C27 C28 O1 115.2(6)
C30 C29 O5 116.4(6)
C29 C30 O6 113.6(6)
O6 C31 C32 115.3(6)
O7 C32 C31 111.0(7)
C34 C33 O7 116.9(6)
O8 C34 C33 108.8(7)
C36 C35 O8 115.2(6)
C35 C36 O5 112.4(7)
O10 C37 C38 105.6(6)
C37 C38 C39 101.8(6)
C40 C39 C38 103.0(6)
O10 C40 C39 104.4(6)
C44 O9 C41 107.6(9)
O9 C41 C42 106.3(8)
C43 C42 C41 105.1(9)
C42 C43 C44 100.4(10)
O9 C44 C43 103.3(10)
C37 O10 C40 110.7(6)
B8 B3 B7 61.7(4)
B8 B3 B4 61.5(4)
B7 B3 B4 110.3(5)
B8 B3 C2 106.4(4)
B7 B3 C2 58.8(3)
B4 B3 C2 104.8(4)
B8 B3 C1 105.6(4)
B7 B3 C1 104.1(4)
B4 B3 C1 58.6(3)
C2 B3 C1 55.9(3)
C1 B4 B3 60.9(3)
C1 B4 B9 104.8(4)
B3 B4 B9 107.4(5)
C1 B4 B8 105.5(4)
B3 B4 B8 59.0(4)
B9 B4 B8 59.5(4)
C1 B4 B5 58.6(3)
B3 B4 B5 109.2(4)
B9 B4 B5 59.7(4)
B8 B4 B5 107.4(5)
C1 B5 B6 60.3(3)
C1 B5 B9 104.6(4)
B6 B5 B9 107.6(5)
C1 B5 B10 105.2(4)
B6 B5 B10 58.9(4)
B9 B5 B10 60.4(4)
C1 B5 B4 58.6(3)
B6 B5 B4 108.8(4)
B9 B5 B4 59.4(4)
B10 B5 B4 107.9(5)
B10 B6 B11 61.6(4)
B10 B6 C1 105.6(4)
B11 B6 C1 104.7(4)
B10 B6 B5 61.0(4)
B11 B6 B5 110.0(4)
C1 B6 B5 58.7(3)
B10 B6 C2 106.3(4)
B11 B6 C2 59.3(3)
C1 B6 C2 55.8(3)
B5 B6 C2 104.4(4)
C2 B7 B3 60.9(3)
C2 B7 B12 105.4(4)
B3 B7 B12 107.2(4)
C2 B7 B8 106.0(4)
B3 B7 B8 59.1(4)
B12 B7 B8 59.2(4)
C2 B7 B11 58.9(3)
B3 B7 B11 108.9(4)
B12 B7 B11 59.7(3)
B8 B7 B11 107.2(4)
B3 B8 B9 107.8(5)
B3 B8 B12 107.8(4)
B9 B8 B12 61.5(4)
B3 B8 B4 59.5(4)
B9 B8 B4 59.6(4)
B12 B8 B4 108.3(5)
B3 B8 B7 59.1(3)
B9 B8 B7 108.6(4)
B12 B8 B7 60.0(4)
B4 B8 B7 106.7(4)
B8 B9 B4 60.9(4)
B8 B9 B5 109.5(5)
B4 B9 B5 60.9(4)
B8 B9 B10 108.2(4)
B4 B9 B10 108.7(5)
B5 B9 B10 59.9(4)
B8 B9 B12 59.3(4)
B4 B9 B12 107.7(4)
B5 B9 B12 107.5(4)
B10 B9 B12 59.7(4)
B6 B10 B5 60.1(4)
B6 B10 B9 108.0(5)
B5 B10 B9 59.7(4)
B6 B10 B11 59.3(3)
B5 B10 B11 107.4(4)
B9 B10 B11 108.4(4)
B6 B10 B12 107.8(4)
B5 B10 B12 108.1(5)
B9 B10 B12 60.7(4)
B11 B10 B12 60.1(4)
C2 B11 B6 61.2(3)
C2 B11 B10 105.9(4)
B6 B11 B10 59.1(4)
C2 B11 B12 104.3(4)
B6 B11 B12 107.6(4)
B10 B11 B12 60.0(4)
C2 B11 B7 57.9(3)
B6 B11 B7 108.7(4)
B10 B11 B7 107.4(4)
B12 B11 B7 59.3(3)
B8 B12 B7 60.7(4)
B8 B12 B10 108.1(5)
B7 B12 B10 108.7(4)
B8 B12 B11 109.4(5)
B7 B12 B11 61.0(3)
B10 B12 B11 59.9(3)
B8 B12 B9 59.2(4)
B7 B12 B9 107.4(5)
B10 B12 B9 59.6(4)
B11 B12 B9 107.3(5)
C21 O1 C28 113.2(7)
C21 O1 Li1 114.7(5)
C28 O1 Li1 109.1(5)
C23 O2 C22 113.0(6)
C23 O2 Li1 114.2(4)
C22 O2 Li1 109.1(5)
C25 O3 C24 113.4(5)
C25 O3 Li1 116.5(4)
C24 O3 Li1 110.7(4)
C27 O4 C26 114.2(6)
C27 O4 Li1 114.7(5)
C26 O4 Li1 106.8(4)
C36 O5 C29 112.8(6)
C36 O5 Li1 117.5(4)
C29 O5 Li1 110.3(4)
C30 O6 C31 113.0(6)
C30 O6 Li1 114.4(4)
C31 O6 Li1 111.5(4)
C32 O7 C33 112.0(7)
C32 O7 Li1 114.1(5)
C33 O7 Li1 109.3(5)
C34 O8 C35 112.5(6)
C34 O8 Li1 115.8(4)
C35 O8 Li1 108.2(4)

loop_
_geom_bond_atom_site_label_1
_geom_bond_atom_site_label_2
_geom_bond_distance
Li1 O3 2.309(8)
Li1 O6 2.313(8)
Li1 O5 2.322(8)
Li1 O1 2.360(9)
Li1 O7 2.373(8)
Li1 O2 2.377(8)
Li1 O4 2.396(8)
Li1 O8 2.438(8)
C1 C5 1.468(7)
C1 C2 1.649(7)
C1 B4 1.721(7)
C1 B5 1.721(8)
C1 B6 1.750(7)
C1 B3 1.762(7)
C2 C3 1.488(7)
C2 B7 1.719(7)
C2 B11 1.739(8)
C2 B3 1.756(7)
C2 B6 1.773(7)
C3 C4 1.405(7)
C3 C12 1.429(6)
C4 C5 1.363(7)
C5 C11 1.488(7)
C12 C13 1.406(7)
C12 C17 1.419(7)
C13 C14 1.379(7)
C14 C15 1.389(7)
C15 C16 1.387(7)
C16 C17 1.382(7)
C21 O1 1.403(9)
C21 C22 1.412(12)
C22 O2 1.444(9)
C23 O2 1.416(8)
C23 C24 1.417(10)
C24 O3 1.447(8)
C25 O3 1.396(7)
C25 C26 1.403(10)
C26 O4 1.447(8)
C27 O4 1.380(8)
C27 C28 1.406(11)
C28 O1 1.452(9)
C29 C30 1.395(11)
C29 O5 1.410(9)
C30 O6 1.402(8)
C31 O6 1.417(8)
C31 C32 1.431(11)
C32 O7 1.376(9)
C33 C34 1.402(11)
C33 O7 1.471(9)
C34 O8 1.378(8)
C35 C36 1.384(10)
C35 O8 1.462(8)
C36 O5 1.403(7)
C37 O10 1.422(8)
C37 C38 1.476(7)
C38 C39 1.510(8)
C39 C40 1.508(8)
C40 O10 1.429(7)
O9 C44 1.427(9)
O9 C41 1.431(9)
C41 C42 1.484(8)
C42 C43 1.477(9)
C43 C44 1.509(9)
B3 B8 1.747(9)
B3 B7 1.747(9)
B3 B4 1.755(8)
B4 B9 1.767(11)
B4 B8 1.790(10)
B4 B5 1.794(9)
B5 B6 1.762(8)
B5 B9 1.772(9)
B5 B10 1.776(10)
B6 B10 1.740(9)
B6 B11 1.743(9)
B7 B12 1.781(9)
B7 B8 1.793(8)
B7 B11 1.811(8)
B8 B9 1.765(9)
B8 B12 1.766(10)
B9 B10 1.784(10)
B9 B12 1.805(10)
B10 B11 1.784(9)
B10 B12 1.786(9)
B11 B12 1.787(9)
